data_7034910
loop_
_publ_author_name
'Chan, Kin-Cheung'
'Chu, Wing-Kin'
'Yiu, Shek-Man'
'Ko, Chi-Chiu'

_publ_section_title
;
 Synthesis, characterization, photophysics and electrochemical study of
 luminescent iridium(iii) complexes with isocyanoborate ligands.
;
_journal_issue 34
_journal_name_full 'Dalton transactions (Cambridge, England : 2003)'
_journal_page_first 15135
_journal_page_last 15144
_journal_paper_doi 10.1039/c5dt00904a
_journal_volume 44
_journal_year 2015
_chemical_formula_moiety 'C48 H31 B Cl F4 Ir N4, 1.5(C4 H10 O)'
_chemical_formula_sum 'C54 H46 B Cl F4 Ir N4 O1.5'
_chemical_formula_weight 1089.41
_chemical_name_systematic
;
 ? 
;
_space_group_crystal_system monoclinic
_space_group_IT_number 14
_space_group_name_Hall '-P 2ybc'
_space_group_name_H-M_alt 'P 1 21/c 1'
_symmetry_space_group_name_Hall '-P 2ybc'
_symmetry_space_group_name_H-M 'P 1 21/c 1'
_atom_sites_solution_hydrogens geom
_atom_sites_solution_primary direct
_atom_sites_solution_secondary difmap
_audit_creation_date
;
'Fri Sep 19 09:53:04 2014'
;
_audit_creation_method
;
CrysAlisPro, Oxford Diffraction Ltd.,
Version 1.171.35.21 (release 20-01-2012 CrysAlis171 .NET)
(compiled Jan 23 2012,18:06:46)
;
_audit_update_record
;
2015-02-23 deposited with the CCDC.
2015-03-25 downloaded from the CCDC.
;
_cell_angle_alpha 90.0
_cell_angle_beta 105.839(3)
_cell_angle_gamma 90.0
_cell_formula_units_Z 4
_cell_length_a 16.5174(6)
_cell_length_b 17.2287(4)
_cell_length_c 17.8271(5)
_cell_measurement_reflns_used 10656
_cell_measurement_temperature 133(2)
_cell_measurement_theta_max 71.5138
_cell_measurement_theta_min 3.7811
_cell_volume 4880.5(3)
_computing_cell_refinement
;
CrysAlisPro, Agilent Technologies,
Version 1.171.35.21 (release 20-01-2012 CrysAlis171 .NET)
(compiled Jan 23 2012,18:06:46)
;
_computing_data_collection
;
CrysAlisPro, Agilent Technologies,
Version 1.171.35.21 (release 20-01-2012 CrysAlis171 .NET)
(compiled Jan 23 2012,18:06:46)
;
_computing_data_reduction
;
CrysAlisPro, Agilent Technologies,
Version 1.171.35.21 (release 20-01-2012 CrysAlis171 .NET)
(compiled Jan 23 2012,18:06:46)
;
_computing_molecular_graphics 'Olex2 (Dolomanov et al., 2009)'
_computing_publication_material 'Olex2 (Dolomanov et al., 2009)'
_computing_structure_refinement 'XL (Sheldrick, 2008)'
_computing_structure_solution 'SHELXS-97 (Sheldrick, 1990)'
_diffrn_ambient_temperature 133(2)
_diffrn_detector_area_resol_mean 16.1270
_diffrn_measured_fraction_theta_full 0.986
_diffrn_measured_fraction_theta_max 0.986
_diffrn_measurement_details
;
  1 omega   -7.00   32.00   1.0000    2.5000
omega____ theta____ kappa____ phi______ frames
    -        0.0000  -99.0000 -180.0000 39

  2 omega   -8.00   40.00   1.0000    2.5000
omega____ theta____ kappa____ phi______ frames
    -        0.0000  -99.0000  -30.0000 48

  3 omega   33.00   60.00   1.0000    2.5000
omega____ theta____ kappa____ phi______ frames
    -        0.0000 -178.0000  -90.0000 27

  4 omega -126.00  -37.00   1.0000   12.0000
omega____ theta____ kappa____ phi______ frames
    -      -55.0000  -37.0000 -150.0000 89

  5 omega   74.00  123.00   1.0000   12.0000
omega____ theta____ kappa____ phi______ frames
    -       55.0000  125.0000  120.0000 49

  6 omega   73.00  125.00   1.0000   12.0000
omega____ theta____ kappa____ phi______ frames
    -       55.0000  125.0000   60.0000 52

  7 omega   38.00  105.00   1.0000   12.0000
omega____ theta____ kappa____ phi______ frames
    -       55.0000   57.0000  120.0000 67

  8 omega   88.00  122.00   1.0000   12.0000
omega____ theta____ kappa____ phi______ frames
    -       55.0000  125.0000 -180.0000 34

  9 omega  -26.00    0.00   1.0000   24.0000
omega____ theta____ kappa____ phi______ frames
    -      -64.0000   25.0000  120.0000 26

 10 omega   38.00   71.00   1.0000   24.0000
omega____ theta____ kappa____ phi______ frames
    -      110.0000  -37.0000   90.0000 33

 11 omega   41.00   67.00   1.0000   24.0000
omega____ theta____ kappa____ phi______ frames
    -      110.0000  -25.0000   30.0000 26

 12 omega  104.00  168.00   1.0000   24.0000
omega____ theta____ kappa____ phi______ frames
    -      110.0000   50.0000  -90.0000 64

 13 omega   39.00   65.00   1.0000   24.0000
omega____ theta____ kappa____ phi______ frames
    -      110.0000  -37.0000  -90.0000 26

 14 omega   38.00   65.00   1.0000   24.0000
omega____ theta____ kappa____ phi______ frames
    -      110.0000  -37.0000   30.0000 27

 15 omega   42.00   68.00   1.0000   24.0000
omega____ theta____ kappa____ phi______ frames
    -      110.0000  -37.0000    0.0000 26

 16 omega   39.00   66.00   1.0000   24.0000
omega____ theta____ kappa____ phi______ frames
    -      110.0000  -37.0000  150.0000 27

 17 omega   41.00   69.00   1.0000   24.0000
omega____ theta____ kappa____ phi______ frames
    -      110.0000  -37.0000 -180.0000 28

 18 omega   38.00   63.00   1.0000   24.0000
omega____ theta____ kappa____ phi______ frames
    -      110.0000  -37.0000  -60.0000 25

 19 omega   49.00   75.00   1.0000   24.0000
omega____ theta____ kappa____ phi______ frames
    -      110.0000  -50.0000 -150.0000 26

 20 omega  135.00  160.00   1.0000   24.0000
omega____ theta____ kappa____ phi______ frames
    -      110.0000  111.0000 -120.0000 25

 21 omega   46.00   82.00   1.0000   24.0000
omega____ theta____ kappa____ phi______ frames
    -      110.0000  -50.0000 -120.0000 36

 22 omega   41.00   68.00   1.0000   24.0000
omega____ theta____ kappa____ phi______ frames
    -      110.0000  -37.0000  120.0000 27

 23 omega   40.00   69.00   1.0000   24.0000
omega____ theta____ kappa____ phi______ frames
    -      110.0000  -25.0000 -120.0000 29

 24 omega  130.00  177.00   1.0000   24.0000
omega____ theta____ kappa____ phi______ frames
    -      110.0000    0.0000 -120.0000 47

 25 omega   47.00  110.00   1.0000   24.0000
omega____ theta____ kappa____ phi______ frames
    -      110.0000    0.0000 -120.0000 63
;
_diffrn_measurement_device_type 'Xcalibur, Sapphire3, Gemini ultra'
_diffrn_measurement_method '\w scans'
_diffrn_orient_matrix_UB_11 0.0965282000
_diffrn_orient_matrix_UB_12 0.0051708000
_diffrn_orient_matrix_UB_13 0.0185820000
_diffrn_orient_matrix_UB_21 0.0085892000
_diffrn_orient_matrix_UB_22 -0.0646655000
_diffrn_orient_matrix_UB_23 0.0613844000
_diffrn_orient_matrix_UB_31 -0.0008277000
_diffrn_orient_matrix_UB_32 -0.0615153000
_diffrn_orient_matrix_UB_33 -0.0629502000
_diffrn_radiation_monochromator mirror
_diffrn_radiation_type CuK\a
_diffrn_radiation_wavelength 1.54178
_diffrn_reflns_av_R_equivalents 0.0293
_diffrn_reflns_av_unetI/netI 0.0499
_diffrn_reflns_limit_h_max 20
_diffrn_reflns_limit_h_min -18
_diffrn_reflns_limit_k_max 15
_diffrn_reflns_limit_k_min -20
_diffrn_reflns_limit_l_max 20
_diffrn_reflns_limit_l_min -21
_diffrn_reflns_number 20142
_diffrn_reflns_theta_full 71.65
_diffrn_reflns_theta_max 71.65
_diffrn_reflns_theta_min 3.78
_diffrn_source 'Enhance Ultra (Cu) X-ray Source'
_exptl_absorpt_coefficient_mu 6.287
_exptl_absorpt_correction_T_max 1.00000
_exptl_absorpt_correction_T_min 0.17748
_exptl_absorpt_correction_type multi-scan
_exptl_absorpt_process_details
;
CrysAlisPro, Agilent Technologies,
Version 1.171.35.21 (release 20-01-2012 CrysAlis171 .NET)
(compiled Jan 23 2012,18:06:46)
Empirical absorption correction using spherical harmonics,
 implemented in SCALE3 ABSPACK scaling algorithm.
;
_exptl_crystal_colour 'yellowish green'
_exptl_crystal_density_diffrn 1.483
_exptl_crystal_density_method 'not measured'
_exptl_crystal_description block
_exptl_crystal_F_000 2180
_exptl_crystal_size_max 0.79
_exptl_crystal_size_mid 0.21
_exptl_crystal_size_min 0.02
_refine_diff_density_max 1.713
_refine_diff_density_min -1.290
_refine_diff_density_rms 0.098
_refine_ls_extinction_method none
_refine_ls_goodness_of_fit_ref 1.049
_refine_ls_hydrogen_treatment constr
_refine_ls_matrix_type full
_refine_ls_number_parameters 626
_refine_ls_number_reflns 9406
_refine_ls_number_restraints 34
_refine_ls_restrained_S_all 1.049
_refine_ls_R_factor_all 0.0287
_refine_ls_R_factor_gt 0.0271
_refine_ls_shift/su_max 0.005
_refine_ls_shift/su_mean 0.000
_refine_ls_structure_factor_coef Fsqd
_refine_ls_weighting_details 'calc w=1/[\s^2^(Fo^2^)+(0.0495P)^2^+0.9667P] where P=(Fo^2^+2Fc^2^)/3'
_refine_ls_weighting_scheme calc
_refine_ls_wR_factor_gt 0.0729
_refine_ls_wR_factor_ref 0.0744
_reflns_number_gt 8898
_reflns_number_total 9406
_reflns_threshold_expression >2sigma(I)
_cod_data_source_file c5dt00904a2.cif
_cod_data_source_block 091814a_peter
_cod_depositor_comments 'Adding full bibliography for 7034908--7034910.cif.'
_cod_original_cell_volume 4880.5(2)
_cod_original_formula_sum 'C54 H46 B Cl F4 Ir N4 O1.50'
_cod_database_code 7034910
_cell_oxdiff_angle_alpha 90.003(4)
_cell_oxdiff_angle_beta 105.811(4)
_cell_oxdiff_angle_gamma 89.965(4)
_cell_oxdiff_length_a 16.5214(7)
_cell_oxdiff_length_b 17.2321(8)
_cell_oxdiff_length_c 17.8168(8)
_cell_oxdiff_measurement_reflns_used 10656
_cell_oxdiff_volume 4880.5(4)
_reflns_odcompleteness_completeness 98.49
_reflns_odcompleteness_iscentric 1
_reflns_odcompleteness_theta 71.51

loop_
_space_group_symop_id
_space_group_symop_operation_xyz
1 'x, y, z'
2 '-x, y+1/2, -z+1/2'
3 '-x, -y, -z'
4 'x, -y-1/2, z-1/2'

loop_
_atom_site_label
_atom_site_type_symbol
_atom_site_fract_x
_atom_site_fract_y
_atom_site_fract_z
_atom_site_U_iso_or_equiv
_atom_site_adp_type
_atom_site_occupancy
_atom_site_symmetry_multiplicity
_atom_site_calc_flag
_atom_site_disorder_assembly
_atom_site_disorder_group
_atom_site_refinement_flags_posn
_atom_site_refinement_flags_adp
Ir1 Ir 0.717025(5) 0.637930(5) 0.223705(5) 0.01639(5) Uani 1 1 d . . . .
Cl1 Cl 0.77101(4) 0.43534(4) 0.69697(4) 0.03310(14) Uani 1 1 d . . . .
F1 F 0.82415(13) 0.78253(11) -0.00431(12) 0.0483(5) Uani 1 1 d . . . .
F2 F 0.67459(16) 0.55216(14) -0.06895(11) 0.0623(6) Uani 1 1 d . . . .
F3 F 0.93903(13) 0.39703(11) 0.26802(13) 0.0511(5) Uani 1 1 d . . . .
F4 F 1.04811(12) 0.64426(12) 0.33682(16) 0.0560(6) Uani 1 1 d . . . .
N1 N 0.54962(13) 0.73611(12) 0.15702(12) 0.0215(4) Uani 1 1 d . . . .
N2 N 0.70697(13) 0.58429(13) 0.38997(12) 0.0237(4) Uani 1 1 d . . . .
N3 N 0.65371(12) 0.54391(12) 0.16457(12) 0.0212(4) Uani 1 1 d . . . .
N4 N 0.79541(13) 0.72945(13) 0.26859(11) 0.0220(4) Uani 1 1 d . . . .
C1 C 0.60899(14) 0.70053(13) 0.18617(13) 0.0190(4) Uani 1 1 d . . . .
C2 C 0.70501(14) 0.60749(14) 0.32906(14) 0.0213(5) Uani 1 1 d . . . .
C3 C 0.46844(17) 0.77910(13) 0.01846(15) 0.0245(5) Uani 1 1 d . . . .
C4 C 0.53841(17) 0.76212(15) -0.00896(15) 0.0270(5) Uani 1 1 d . . . .
H4 H 0.5913 0.7532 0.0277 0.032 Uiso 1 1 calc . . R .
C5 C 0.5326(2) 0.75800(16) -0.08835(17) 0.0343(6) Uani 1 1 d . . . .
H5 H 0.5815 0.7476 -0.1049 0.041 Uiso 1 1 calc . . R .
C6 C 0.4565(2) 0.76887(16) -0.14299(16) 0.0382(7) Uani 1 1 d . . . .
H6 H 0.4525 0.7661 -0.1971 0.046 Uiso 1 1 calc . . R .
C7 C 0.3855(2) 0.78403(17) -0.11774(17) 0.0407(7) Uani 1 1 d . . . .
H7 H 0.3323 0.7907 -0.1547 0.049 Uiso 1 1 calc . . R .
C8 C 0.39217(19) 0.78950(16) -0.03837(17) 0.0338(6) Uani 1 1 d . . . .
H8 H 0.3431 0.8007 -0.0223 0.041 Uiso 1 1 calc . . R .
C9 C 0.50389(15) 0.87847(15) 0.14052(15) 0.0205(5) Uani 1 1 d . . . .
C10 C 0.48033(16) 0.94323(15) 0.09210(15) 0.0253(5) Uani 1 1 d . . . .
H10 H 0.4476 0.9358 0.0398 0.030 Uiso 1 1 calc . . R .
C11 C 0.50353(17) 1.01824(15) 0.11835(16) 0.0280(5) Uani 1 1 d . . . .
H11 H 0.4865 1.0609 0.0839 0.034 Uiso 1 1 calc . . R .
C12 C 0.55110(16) 1.03118(15) 0.19414(16) 0.0271(5) Uani 1 1 d . . . .
H12 H 0.5670 1.0824 0.2119 0.032 Uiso 1 1 calc . . R .
C13 C 0.57518(16) 0.96822(16) 0.24381(15) 0.0276(5) Uani 1 1 d . . . .
H13 H 0.6079 0.9762 0.2960 0.033 Uiso 1 1 calc . . R .
C14 C 0.55153(15) 0.89367(14) 0.21744(14) 0.0230(5) Uani 1 1 d . . . .
H14 H 0.5681 0.8514 0.2525 0.028 Uiso 1 1 calc . . R .
C15 C 0.39050(15) 0.76245(15) 0.13217(14) 0.0244(5) Uani 1 1 d . . . .
C16 C 0.36982(18) 0.68393(17) 0.13233(16) 0.0318(6) Uani 1 1 d . . . .
H16 H 0.4071 0.6464 0.1213 0.038 Uiso 1 1 calc . . R .
C17 C 0.2955(2) 0.6591(2) 0.14838(19) 0.0398(7) Uani 1 1 d . . . .
H17 H 0.2834 0.6052 0.1487 0.048 Uiso 1 1 calc . . R .
C18 C 0.24022(19) 0.7121(2) 0.16357(19) 0.0451(8) Uani 1 1 d . . . .
H18 H 0.1894 0.6953 0.1735 0.054 Uiso 1 1 calc . . R .
C19 C 0.2591(2) 0.7906(2) 0.1643(2) 0.0443(7) Uani 1 1 d . . . .
H19 H 0.2215 0.8277 0.1754 0.053 Uiso 1 1 calc . . R .
C20 C 0.33341(17) 0.81485(18) 0.14861(18) 0.0344(6) Uani 1 1 d . . . .
H20 H 0.3455 0.8688 0.1492 0.041 Uiso 1 1 calc . . R .
C21 C 0.71976(14) 0.54833(14) 0.46273(13) 0.0211(5) Uani 1 1 d . . . .
C22 C 0.76733(17) 0.48096(17) 0.47694(16) 0.0296(6) Uani 1 1 d . . . .
H22 H 0.7895 0.4592 0.4377 0.036 Uiso 1 1 calc . . R .
C23 C 0.78210(17) 0.44578(17) 0.54942(16) 0.0313(6) Uani 1 1 d . . . .
H23 H 0.8145 0.3995 0.5604 0.038 Uiso 1 1 calc . . R .
C24 C 0.74945(15) 0.47848(15) 0.60543(14) 0.0235(5) Uani 1 1 d . . . .
C25 C 0.70005(16) 0.54472(16) 0.59082(14) 0.0264(5) Uani 1 1 d . . . .
H25 H 0.6768 0.5656 0.6297 0.032 Uiso 1 1 calc . . R .
C26 C 0.68506(16) 0.58005(15) 0.51837(15) 0.0255(5) Uani 1 1 d . . . .
H26 H 0.6514 0.6255 0.5070 0.031 Uiso 1 1 calc . . R .
C27 C 0.73568(15) 0.65696(15) 0.11606(14) 0.0212(5) Uani 1 1 d . . . .
C28 C 0.77822(16) 0.71889(16) 0.09385(16) 0.0266(5) Uani 1 1 d . . . .
H28 H 0.8033 0.7581 0.1302 0.032 Uiso 1 1 calc . . R .
C29 C 0.78316(18) 0.72206(18) 0.01778(17) 0.0339(6) Uani 1 1 d . . . .
C30 C 0.7493(2) 0.6674(2) -0.03719(17) 0.0396(7) Uani 1 1 d . . . .
H30 H 0.7545 0.6710 -0.0889 0.047 Uiso 1 1 calc . . R .
C31 C 0.7073(2) 0.60677(19) -0.01418(16) 0.0365(6) Uani 1 1 d . . . .
C32 C 0.69933(16) 0.59892(15) 0.06137(15) 0.0249(5) Uani 1 1 d . . . .
C33 C 0.65514(15) 0.53606(15) 0.08872(15) 0.0246(5) Uani 1 1 d . . . .
C34 C 0.61721(19) 0.47192(17) 0.04609(17) 0.0345(6) Uani 1 1 d . . . .
H34 H 0.6182 0.4663 -0.0067 0.041 Uiso 1 1 calc . . R .
C35 C 0.5783(2) 0.41652(18) 0.0795(2) 0.0409(7) Uani 1 1 d . . . .
H35 H 0.5533 0.3723 0.0505 0.049 Uiso 1 1 calc . . R .
C36 C 0.5761(2) 0.42610(17) 0.1559(2) 0.0404(7) Uani 1 1 d . . . .
H36 H 0.5492 0.3887 0.1800 0.048 Uiso 1 1 calc . . R .
C37 C 0.61355(18) 0.49052(15) 0.19639(17) 0.0299(6) Uani 1 1 d . . . .
H37 H 0.6110 0.4976 0.2485 0.036 Uiso 1 1 calc . . R .
C38 C 0.83033(15) 0.58144(16) 0.25514(14) 0.0243(5) Uani 1 1 d . . . .
C39 C 0.84484(17) 0.50189(17) 0.24970(16) 0.0296(6) Uani 1 1 d . . . .
H39 H 0.7991 0.4674 0.2299 0.035 Uiso 1 1 calc . . R .
C40 C 0.9260(2) 0.47409(18) 0.27332(18) 0.0372(6) Uani 1 1 d . . . .
C41 C 0.99519(18) 0.5208(2) 0.30188(19) 0.0412(7) Uani 1 1 d . . . .
H41 H 1.0506 0.5001 0.3168 0.049 Uiso 1 1 calc . . R .
C42 C 0.98029(18) 0.5985(2) 0.30775(18) 0.0388(7) Uani 1 1 d . . . .
C43 C 0.89954(17) 0.63120(16) 0.28571(17) 0.0287(6) Uani 1 1 d . . . .
C44 C 0.87961(16) 0.71342(16) 0.29248(15) 0.0272(5) Uani 1 1 d . . . .
C45 C 0.93682(19) 0.7738(2) 0.31789(19) 0.0407(7) Uani 1 1 d . . . .
H45 H 0.9953 0.7628 0.3353 0.049 Uiso 1 1 calc . . R .
C46 C 0.9092(2) 0.8490(2) 0.3179(2) 0.0418(8) Uani 1 1 d . . . .
H46 H 0.9483 0.8899 0.3359 0.050 Uiso 1 1 calc . . R .
C47 C 0.8240(2) 0.86474(16) 0.29158(19) 0.0337(7) Uani 1 1 d . . . .
H47 H 0.8037 0.9165 0.2899 0.040 Uiso 1 1 calc . . R .
C48 C 0.76890(17) 0.80338(16) 0.26768(14) 0.0254(5) Uani 1 1 d . . . .
H48 H 0.7103 0.8138 0.2500 0.031 Uiso 1 1 calc . . R .
B1 B 0.47560(17) 0.79040(16) 0.11093(16) 0.0214(5) Uani 1 1 d . . . .
O2 O 0.0253(9) 0.5420(8) 0.5057(9) 0.052(3) Uani 0.50 1 d A -1 D U
C53 C 0.0316(5) 0.6782(5) 0.5332(6) 0.065(2) Uani 0.50 1 d A -1 D U
H53A H 0.0510 0.6939 0.4882 0.097 Uiso 0.50 1 calc A -1 GR .
H53B H 0.0803 0.6651 0.5768 0.097 Uiso 0.50 1 calc A -1 GR .
H53C H 0.0003 0.7209 0.5484 0.097 Uiso 0.50 1 calc A -1 GR .
C54 C -0.0256(8) 0.6073(8) 0.5116(10) 0.044(3) Uani 0.50 1 d A -1 D U
H54A H -0.0552 0.5978 0.5522 0.053 Uiso 0.50 1 calc A -1 R .
H54B H -0.0682 0.6162 0.4613 0.053 Uiso 0.50 1 calc A -1 R .
C55 C -0.0258(14) 0.4732(11) 0.4845(14) 0.051(4) Uani 0.50 1 d A -1 D U
H55A H -0.0634 0.4777 0.4309 0.061 Uiso 0.50 1 calc A -1 R .
H55B H -0.0604 0.4642 0.5211 0.061 Uiso 0.50 1 calc A -1 R .
C56 C 0.0373(13) 0.4085(11) 0.4897(15) 0.076(6) Uani 0.50 1 d A -1 D U
H56A H 0.0722 0.4197 0.4545 0.113 Uiso 0.50 1 calc A -1 GR .
H56B H 0.0074 0.3594 0.4745 0.113 Uiso 0.50 1 calc A -1 GR .
H56C H 0.0731 0.4046 0.5433 0.113 Uiso 0.50 1 calc A -1 GR .
O1 O 0.06725(15) 0.53581(16) 0.91821(15) 0.0504(6) Uani 1 1 d . . . .
C49 C -0.0299(3) 0.4301(3) 0.8926(3) 0.0704(12) Uani 1 1 d . . . .
H49A H -0.0513 0.4470 0.8382 0.106 Uiso 1 1 calc . . GR .
H49B H -0.0629 0.4545 0.9242 0.106 Uiso 1 1 calc . . GR .
H49C H -0.0346 0.3735 0.8954 0.106 Uiso 1 1 calc . . GR .
C50 C 0.0623(3) 0.4539(2) 0.9235(2) 0.0576(10) Uani 1 1 d . . . .
H50A H 0.0845 0.4372 0.9785 0.069 Uiso 1 1 calc . . R .
H50B H 0.0963 0.4289 0.8924 0.069 Uiso 1 1 calc . . R .
C51 C 0.1508(2) 0.5649(3) 0.9477(2) 0.0551(9) Uani 1 1 d . . . .
H51A H 0.1880 0.5401 0.9196 0.066 Uiso 1 1 calc . . R .
H51B H 0.1722 0.5516 1.0037 0.066 Uiso 1 1 calc . . R .
C52 C 0.1525(3) 0.6499(3) 0.9380(3) 0.0729(13) Uani 1 1 d . . . .
H52A H 0.1354 0.6628 0.8824 0.109 Uiso 1 1 calc . . GR .
H52B H 0.2097 0.6692 0.9615 0.109 Uiso 1 1 calc . . GR .
H52C H 0.1136 0.6742 0.9638 0.109 Uiso 1 1 calc . . GR .

loop_
_atom_site_aniso_label
_atom_site_aniso_U_11
_atom_site_aniso_U_22
_atom_site_aniso_U_33
_atom_site_aniso_U_23
_atom_site_aniso_U_13
_atom_site_aniso_U_12
Ir1 0.01874(7) 0.01643(7) 0.01399(7) 0.00213(3) 0.00445(4) 0.00051(3)
Cl1 0.0367(3) 0.0389(4) 0.0223(3) 0.0134(3) 0.0058(2) 0.0020(3)
F1 0.0643(12) 0.0453(11) 0.0460(11) 0.0158(9) 0.0329(9) -0.0067(9)
F2 0.0984(17) 0.0681(14) 0.0212(9) -0.0157(9) 0.0178(10) -0.0260(13)
F3 0.0511(11) 0.0411(11) 0.0618(13) 0.0083(9) 0.0165(9) 0.0245(9)
F4 0.0224(9) 0.0638(14) 0.0738(16) -0.0011(10) -0.0002(9) 0.0006(8)
N1 0.0260(10) 0.0194(10) 0.0179(9) -0.0012(8) 0.0040(8) -0.0011(8)
N2 0.0258(10) 0.0277(11) 0.0176(10) 0.0031(8) 0.0060(8) -0.0012(8)
N3 0.0237(9) 0.0173(9) 0.0233(10) -0.0006(8) 0.0076(8) 0.0009(8)
N4 0.0226(9) 0.0250(11) 0.0185(9) 0.0006(8) 0.0057(8) -0.0049(8)
C1 0.0245(11) 0.0168(11) 0.0153(10) 0.0004(8) 0.0050(9) -0.0023(9)
C2 0.0209(10) 0.0194(12) 0.0232(12) -0.0004(10) 0.0054(9) 0.0030(9)
C3 0.0355(13) 0.0119(11) 0.0225(12) 0.0007(9) 0.0018(10) -0.0009(9)
C4 0.0350(13) 0.0215(12) 0.0226(12) 0.0014(10) 0.0044(10) -0.0084(10)
C5 0.0546(17) 0.0203(13) 0.0299(14) -0.0013(11) 0.0150(13) -0.0118(12)
C6 0.073(2) 0.0184(13) 0.0190(12) 0.0005(10) 0.0054(13) -0.0007(13)
C7 0.0545(18) 0.0301(15) 0.0259(14) -0.0007(12) -0.0087(13) 0.0084(13)
C8 0.0407(15) 0.0280(14) 0.0266(14) -0.0024(11) -0.0009(11) 0.0084(12)
C9 0.0200(11) 0.0200(11) 0.0211(12) -0.0001(10) 0.0050(9) 0.0015(9)
C10 0.0291(12) 0.0228(12) 0.0203(12) 0.0015(10) 0.0006(9) 0.0028(10)
C11 0.0354(13) 0.0195(13) 0.0269(13) 0.0035(10) 0.0049(11) 0.0017(10)
C12 0.0328(12) 0.0191(12) 0.0291(13) -0.0025(10) 0.0079(10) -0.0030(10)
C13 0.0321(12) 0.0280(13) 0.0208(12) -0.0031(10) 0.0040(10) -0.0017(10)
C14 0.0277(11) 0.0208(12) 0.0200(11) 0.0034(9) 0.0055(9) 0.0016(9)
C15 0.0249(11) 0.0262(13) 0.0183(11) 0.0057(9) -0.0005(9) 0.0000(10)
C16 0.0358(13) 0.0291(14) 0.0272(13) 0.0045(11) 0.0031(11) -0.0032(11)
C17 0.0427(16) 0.0380(16) 0.0349(16) 0.0111(13) 0.0043(13) -0.0146(14)
C18 0.0305(14) 0.061(2) 0.0426(17) 0.0177(16) 0.0082(13) -0.0082(14)
C19 0.0338(15) 0.0484(19) 0.053(2) 0.0079(15) 0.0152(14) 0.0056(13)
C20 0.0301(13) 0.0307(14) 0.0416(16) 0.0052(12) 0.0084(12) 0.0023(11)
C21 0.0222(10) 0.0239(12) 0.0164(11) 0.0036(9) 0.0042(9) -0.0013(9)
C22 0.0336(13) 0.0338(14) 0.0241(13) 0.0033(11) 0.0124(10) 0.0090(11)
C23 0.0358(13) 0.0292(14) 0.0291(14) 0.0073(11) 0.0094(11) 0.0108(11)
C24 0.0237(11) 0.0263(13) 0.0197(11) 0.0080(10) 0.0046(9) -0.0025(9)
C25 0.0289(12) 0.0333(14) 0.0187(11) 0.0012(10) 0.0092(9) 0.0032(10)
C26 0.0295(12) 0.0253(13) 0.0222(12) 0.0042(10) 0.0077(10) 0.0072(10)
C27 0.0238(11) 0.0209(11) 0.0194(12) 0.0031(10) 0.0069(9) 0.0034(9)
C28 0.0300(12) 0.0261(13) 0.0256(13) 0.0042(10) 0.0109(10) 0.0008(10)
C29 0.0393(15) 0.0344(16) 0.0337(15) 0.0141(12) 0.0196(12) 0.0022(12)
C30 0.0551(18) 0.0475(18) 0.0208(13) 0.0064(13) 0.0182(12) 0.0022(15)
C31 0.0512(17) 0.0409(17) 0.0173(13) -0.0034(12) 0.0094(11) -0.0024(14)
C32 0.0293(12) 0.0261(13) 0.0190(12) -0.0013(10) 0.0063(9) 0.0006(10)
C33 0.0269(11) 0.0225(12) 0.0229(12) -0.0006(10) 0.0043(9) 0.0022(10)
C34 0.0434(15) 0.0314(15) 0.0281(14) -0.0101(12) 0.0086(12) -0.0049(12)
C35 0.0493(17) 0.0261(15) 0.0494(19) -0.0155(13) 0.0169(14) -0.0110(13)
C36 0.0500(17) 0.0236(14) 0.0563(19) -0.0075(13) 0.0291(15) -0.0119(12)
C37 0.0399(14) 0.0204(12) 0.0347(14) -0.0003(11) 0.0193(12) -0.0034(11)
C38 0.0252(11) 0.0314(13) 0.0171(11) 0.0069(10) 0.0072(9) 0.0069(10)
C39 0.0319(13) 0.0308(14) 0.0266(13) 0.0032(11) 0.0090(10) 0.0055(11)
C40 0.0439(16) 0.0348(16) 0.0352(15) 0.0059(12) 0.0146(12) 0.0180(13)
C41 0.0284(13) 0.055(2) 0.0396(16) 0.0076(14) 0.0080(12) 0.0167(13)
C42 0.0251(13) 0.0529(19) 0.0358(15) -0.0002(14) 0.0042(11) 0.0026(13)
C43 0.0220(12) 0.0372(16) 0.0270(14) 0.0019(10) 0.0069(11) 0.0018(10)
C44 0.0255(12) 0.0324(14) 0.0224(12) -0.0014(10) 0.0043(10) -0.0045(10)
C45 0.0282(13) 0.0483(19) 0.0430(17) -0.0010(14) 0.0055(12) -0.0098(13)
C46 0.0383(16) 0.0407(17) 0.0466(19) -0.0066(14) 0.0119(14) -0.0193(14)
C47 0.0455(18) 0.0261(15) 0.0310(16) -0.0050(10) 0.0128(13) -0.0099(11)
C48 0.0320(12) 0.0226(13) 0.0229(12) -0.0029(9) 0.0095(10) -0.0044(10)
B1 0.0237(12) 0.0165(12) 0.0216(13) 0.0032(10) 0.0021(10) 0.0023(10)
O2 0.038(4) 0.064(5) 0.048(5) 0.012(4) 0.002(3) 0.015(3)
C53 0.061(5) 0.053(5) 0.078(6) 0.004(4) 0.014(4) 0.006(4)
C54 0.036(4) 0.054(6) 0.042(5) 0.000(4) 0.010(3) 0.016(5)
C55 0.044(6) 0.071(8) 0.046(6) 0.006(6) 0.027(5) 0.009(5)
C56 0.085(10) 0.063(8) 0.089(10) 0.009(7) 0.041(8) 0.000(7)
O1 0.0448(12) 0.0577(15) 0.0468(13) 0.0013(12) 0.0094(10) 0.0133(11)
C49 0.074(3) 0.086(3) 0.060(3) -0.005(2) 0.033(2) -0.018(2)
C50 0.063(2) 0.057(2) 0.053(2) 0.0067(18) 0.0148(18) 0.0131(19)
C51 0.0403(17) 0.078(3) 0.0419(19) -0.0015(18) 0.0023(14) 0.0171(18)
C52 0.061(3) 0.077(3) 0.068(3) -0.005(2) -0.004(2) 0.008(2)

loop_
_atom_type_symbol
_atom_type_description
_atom_type_scat_dispersion_real
_atom_type_scat_dispersion_imag
_atom_type_scat_source
C C 0.0181 0.0091 'International Tables Vol C Tables 4.2.6.8 and 6.1.1.4'
H H 0.0000 0.0000 'International Tables Vol C Tables 4.2.6.8 and 6.1.1.4'
B B 0.0090 0.0039 'International Tables Vol C Tables 4.2.6.8 and 6.1.1.4'
N N 0.0311 0.0180 'International Tables Vol C Tables 4.2.6.8 and 6.1.1.4'
O O 0.0492 0.0322 'International Tables Vol C Tables 4.2.6.8 and 6.1.1.4'
F F 0.0727 0.0534 'International Tables Vol C Tables 4.2.6.8 and 6.1.1.4'
Cl Cl 0.3639 0.7018 'International Tables Vol C Tables 4.2.6.8 and 6.1.1.4'
Ir Ir -4.7710 6.5667 'International Tables Vol C Tables 4.2.6.8 and 6.1.1.4'

loop_
_geom_angle_atom_site_label_1
_geom_angle_atom_site_label_2
_geom_angle_atom_site_label_3
_geom_angle
N3 Ir1 N4 168.74(8)
C1 Ir1 N3 88.36(8)
C1 Ir1 N4 97.12(9)
C1 Ir1 C27 87.12(9)
C1 Ir1 C38 174.71(9)
C2 Ir1 N3 96.17(9)
C2 Ir1 N4 92.78(9)
C2 Ir1 C1 98.29(9)
C2 Ir1 C27 173.49(9)
C2 Ir1 C38 86.34(9)
C27 Ir1 N3 80.30(9)
C27 Ir1 N4 90.12(9)
C38 Ir1 N3 93.72(9)
C38 Ir1 N4 80.02(10)
C38 Ir1 C27 88.43(9)
C1 N1 B1 172.5(2)
C2 N2 C21 170.8(3)
C33 N3 Ir1 116.23(16)
C37 N3 Ir1 124.21(18)
C37 N3 C33 119.5(2)
C44 N4 Ir1 116.42(18)
C48 N4 Ir1 123.53(17)
C48 N4 C44 119.7(2)
N1 C1 Ir1 172.5(2)
N2 C2 Ir1 171.3(2)
C4 C3 B1 122.5(2)
C8 C3 C4 116.1(2)
C8 C3 B1 121.3(2)
C3 C4 H4 119.0
C5 C4 C3 121.9(3)
C5 C4 H4 119.0
C4 C5 H5 119.7
C6 C5 C4 120.5(3)
C6 C5 H5 119.7
C5 C6 H6 120.5
C5 C6 C7 119.0(3)
C7 C6 H6 120.5
C6 C7 H7 120.0
C6 C7 C8 120.1(3)
C8 C7 H7 120.0
C3 C8 H8 118.8
C7 C8 C3 122.3(3)
C7 C8 H8 118.8
C10 C9 C14 116.1(2)
C10 C9 B1 122.3(2)
C14 C9 B1 121.5(2)
C9 C10 H10 119.1
C11 C10 C9 121.9(2)
C11 C10 H10 119.1
C10 C11 H11 119.7
C12 C11 C10 120.6(2)
C12 C11 H11 119.7
C11 C12 H12 120.5
C11 C12 C13 119.0(2)
C13 C12 H12 120.5
C12 C13 H13 119.9
C14 C13 C12 120.2(2)
C14 C13 H13 119.9
C9 C14 H14 118.9
C13 C14 C9 122.2(2)
C13 C14 H14 118.9
C16 C15 B1 121.0(2)
C20 C15 C16 116.6(3)
C20 C15 B1 122.4(2)
C15 C16 H16 119.2
C15 C16 C17 121.7(3)
C17 C16 H16 119.2
C16 C17 H17 119.8
C18 C17 C16 120.4(3)
C18 C17 H17 119.8
C17 C18 H18 120.3
C17 C18 C19 119.5(3)
C19 C18 H18 120.3
C18 C19 H19 120.1
C18 C19 C20 119.9(3)
C20 C19 H19 120.1
C15 C20 C19 122.1(3)
C15 C20 H20 119.0
C19 C20 H20 119.0
C22 C21 N2 118.3(2)
C22 C21 C26 121.6(2)
C26 C21 N2 120.1(2)
C21 C22 H22 120.6
C21 C22 C23 118.9(2)
C23 C22 H22 120.6
C22 C23 H23 120.3
C24 C23 C22 119.5(2)
C24 C23 H23 120.3
C23 C24 Cl1 119.0(2)
C23 C24 C25 121.8(2)
C25 C24 Cl1 119.2(2)
C24 C25 H25 120.6
C24 C25 C26 118.9(2)
C26 C25 H25 120.6
C21 C26 C25 119.3(2)
C21 C26 H26 120.3
C25 C26 H26 120.3
C28 C27 Ir1 127.2(2)
C28 C27 C32 119.9(2)
C32 C27 Ir1 112.89(18)
C27 C28 H28 120.7
C29 C28 C27 118.6(3)
C29 C28 H28 120.7
F1 C29 C28 118.8(3)
F1 C29 C30 117.4(3)
C30 C29 C28 123.8(3)
C29 C30 H30 121.6
C29 C30 C31 116.8(3)
C31 C30 H30 121.6
F2 C31 C30 116.5(3)
F2 C31 C32 120.2(3)
C30 C31 C32 123.3(3)
C27 C32 C33 116.8(2)
C31 C32 C27 117.6(2)
C31 C32 C33 125.5(2)
N3 C33 C32 113.7(2)
N3 C33 C34 119.6(2)
C34 C33 C32 126.7(2)
C33 C34 H34 119.7
C35 C34 C33 120.6(3)
C35 C34 H34 119.7
C34 C35 H35 120.5
C34 C35 C36 119.0(3)
C36 C35 H35 120.5
C35 C36 H36 120.5
C37 C36 C35 119.0(3)
C37 C36 H36 120.5
N3 C37 C36 122.2(3)
N3 C37 H37 118.9
C36 C37 H37 118.9
C39 C38 Ir1 127.4(2)
C39 C38 C43 119.0(2)
C43 C38 Ir1 113.57(19)
C38 C39 H39 120.3
C40 C39 C38 119.4(3)
C40 C39 H39 120.3
F3 C40 C39 118.7(3)
F3 C40 C41 117.9(3)
C41 C40 C39 123.4(3)
C40 C41 H41 121.6
C42 C41 C40 116.8(3)
C42 C41 H41 121.6
F4 C42 C41 116.8(3)
F4 C42 C43 120.0(3)
C41 C42 C43 123.2(3)
C38 C43 C44 116.2(2)
C42 C43 C38 118.2(3)
C42 C43 C44 125.6(3)
N4 C44 C43 113.7(2)
N4 C44 C45 119.5(3)
C45 C44 C43 126.8(3)
C44 C45 H45 119.7
C46 C45 C44 120.5(3)
C46 C45 H45 119.7
C45 C46 H46 120.3
C45 C46 C47 119.4(3)
C47 C46 H46 120.3
C46 C47 H47 120.7
C48 C47 C46 118.5(3)
C48 C47 H47 120.7
N4 C48 C47 122.4(3)
N4 C48 H48 118.8
C47 C48 H48 118.8
N1 B1 C3 106.7(2)
N1 B1 C9 105.64(19)
N1 B1 C15 107.41(19)
C3 B1 C9 111.9(2)
C15 B1 C3 111.8(2)
C15 B1 C9 112.9(2)
C54 O2 C55 110.7(9)
O2 C54 C53 108.3(11)
O2 C54 H54A 110.0
O2 C54 H54B 110.0
C53 C54 H54A 110.0
C53 C54 H54B 110.0
H54A C54 H54B 108.4
O2 C55 H55A 110.9
O2 C55 H55B 110.9
O2 C55 C56 104.2(13)
H55A C55 H55B 108.9
C56 C55 H55A 110.9
C56 C55 H55B 110.9
C50 O1 C51 113.1(3)
H49A C49 H49B 109.5
H49A C49 H49C 109.5
H49B C49 H49C 109.5
C50 C49 H49A 109.5
C50 C49 H49B 109.5
C50 C49 H49C 109.5
O1 C50 C49 108.2(3)
O1 C50 H50A 110.1
O1 C50 H50B 110.1
C49 C50 H50A 110.1
C49 C50 H50B 110.1
H50A C50 H50B 108.4
O1 C51 H51A 109.5
O1 C51 H51B 109.5
O1 C51 C52 110.7(3)
H51A C51 H51B 108.1
C52 C51 H51A 109.5
C52 C51 H51B 109.5
C51 C52 H52A 109.5
C51 C52 H52B 109.5
C51 C52 H52C 109.5
H52A C52 H52B 109.5
H52A C52 H52C 109.5
H52B C52 H52C 109.5

loop_
_geom_bond_atom_site_label_1
_geom_bond_atom_site_label_2
_geom_bond_distance
Ir1 N3 2.056(2)
Ir1 N4 2.058(2)
Ir1 C1 2.036(2)
Ir1 C2 2.011(2)
Ir1 C27 2.051(2)
Ir1 C38 2.047(2)
Cl1 C24 1.739(2)
F1 C29 1.358(3)
F2 C31 1.357(4)
F3 C40 1.352(4)
F4 C42 1.352(4)
N1 C1 1.153(3)
N1 B1 1.580(3)
N2 C2 1.149(3)
N2 C21 1.400(3)
N3 C33 1.365(3)
N3 C37 1.347(3)
N4 C44 1.367(3)
N4 C48 1.346(4)
C3 C4 1.403(4)
C3 C8 1.396(4)
C3 B1 1.632(4)
C4 H4 0.9500
C4 C5 1.394(4)
C5 H5 0.9500
C5 C6 1.377(4)
C6 H6 0.9500
C6 C7 1.391(5)
C7 H7 0.9500
C7 C8 1.392(4)
C8 H8 0.9500
C9 C10 1.399(4)
C9 C14 1.407(3)
C9 B1 1.632(4)
C10 H10 0.9500
C10 C11 1.392(4)
C11 H11 0.9500
C11 C12 1.383(4)
C12 H12 0.9500
C12 C13 1.388(4)
C13 H13 0.9500
C13 C14 1.387(4)
C14 H14 0.9500
C15 C16 1.396(4)
C15 C20 1.393(4)
C15 B1 1.625(4)
C16 H16 0.9500
C16 C17 1.401(4)
C17 H17 0.9500
C17 C18 1.370(5)
C18 H18 0.9500
C18 C19 1.386(5)
C19 H19 0.9500
C19 C20 1.396(4)
C20 H20 0.9500
C21 C22 1.386(4)
C21 C26 1.386(3)
C22 H22 0.9500
C22 C23 1.387(4)
C23 H23 0.9500
C23 C24 1.378(4)
C24 C25 1.386(4)
C25 H25 0.9500
C25 C26 1.388(3)
C26 H26 0.9500
C27 C28 1.393(4)
C27 C32 1.411(4)
C28 H28 0.9500
C28 C29 1.382(4)
C29 C30 1.364(5)
C30 H30 0.9500
C30 C31 1.378(5)
C31 C32 1.395(4)
C32 C33 1.462(4)
C33 C34 1.390(4)
C34 H34 0.9500
C34 C35 1.374(4)
C35 H35 0.9500
C35 C36 1.381(5)
C36 H36 0.9500
C36 C37 1.376(4)
C37 H37 0.9500
C38 C39 1.399(4)
C38 C43 1.414(4)
C39 H39 0.9500
C39 C40 1.377(4)
C40 C41 1.376(5)
C41 H41 0.9500
C41 C42 1.372(5)
C42 C43 1.401(4)
C43 C44 1.467(4)
C44 C45 1.395(4)
C45 H45 0.9500
C45 C46 1.375(5)
C46 H46 0.9500
C46 C47 1.384(5)
C47 H47 0.9500
C47 C48 1.384(4)
C48 H48 0.9500
O2 C54 1.425(13)
O2 C55 1.444(11)
C53 H53A 0.9800
C53 H53B 0.9800
C53 H53C 0.9800
C53 C54 1.527(15)
C54 H54A 0.9900
C54 H54B 0.9900
C55 H55A 0.9900
C55 H55B 0.9900
C55 C56 1.510(16)
C56 H56A 0.9800
C56 H56B 0.9800
C56 H56C 0.9800
O1 C50 1.419(5)
O1 C51 1.426(4)
C49 H49A 0.9800
C49 H49B 0.9800
C49 H49C 0.9800
C49 C50 1.528(6)
C50 H50A 0.9900
C50 H50B 0.9900
C51 H51A 0.9900
C51 H51B 0.9900
C51 C52 1.476(6)
C52 H52A 0.9800
C52 H52B 0.9800
C52 H52C 0.9800
